data_1517576
loop_
_publ_author_name
'Ling-Yan Pang'
'Ping Liu'
'Cui-Ping Zhang'
'Xin Chen'
'Bo Chen'
'Yao-Yu Wang'
'Qi-Zhen Shi'

_publ_section_title
;
 Four cobalt(II) complexes constructed from a butterfly-shaped
 tetracarboxylic acid with N-donor ligands: Structures, magnetism and
 influence of coordination modes on dihedral angles
;
_journal_name_full
;
Inorganica Chimica Acta
;
_journal_page_first 43
_journal_page_last 52
_journal_volume 403
_journal_year 2013
_chemical_formula_sum 'C44 H28 Co2 N0 O21'
_chemical_formula_weight 1010.52
_space_group_IT_number 57
_symmetry_cell_setting orthorhombic
_symmetry_space_group_name_Hall '-P 2c 2b'
_symmetry_space_group_name_H-M 'P b c m'
_atom_sites_solution_hydrogens geom
_atom_sites_solution_primary direct
_atom_sites_solution_secondary difmap
_cell_angle_alpha 90.00
_cell_angle_beta 90.00
_cell_angle_gamma 90.00
_cell_formula_units_Z 4
_cell_length_a 8.8721(16)
_cell_length_b 29.118(5)
_cell_length_c 24.202(4)
_cell_measurement_temperature 296(2)
_cell_volume 6252.3(19)
_computing_structure_refinement 'SHELXL-97 (Sheldrick, 1997)'
_computing_structure_solution 'SHELXS-97 (Sheldrick, 1990)'
_diffrn_ambient_temperature 296(2)
_diffrn_measured_fraction_theta_full 0.996
_diffrn_measured_fraction_theta_max 0.996
_diffrn_radiation_monochromator graphite
_diffrn_radiation_source 'fine-focus sealed tube'
_diffrn_radiation_type MoK\a
_diffrn_radiation_wavelength 0.71073
_diffrn_reflns_av_R_equivalents 0.1615
_diffrn_reflns_av_sigmaI/netI 0.1457
_diffrn_reflns_limit_h_max 11
_diffrn_reflns_limit_h_min -9
_diffrn_reflns_limit_k_max 35
_diffrn_reflns_limit_k_min -35
_diffrn_reflns_limit_l_max 29
_diffrn_reflns_limit_l_min -29
_diffrn_reflns_number 32239
_diffrn_reflns_theta_full 26.18
_diffrn_reflns_theta_max 26.18
_diffrn_reflns_theta_min 1.40
_exptl_absorpt_coefficient_mu 0.590
_exptl_crystal_density_diffrn 1.074
_exptl_crystal_density_method 'not measured'
_exptl_crystal_F_000 2056
_exptl_crystal_size_max 0.264
_exptl_crystal_size_mid 0.256
_exptl_crystal_size_min 0.203
_refine_diff_density_max 0.410
_refine_diff_density_min -0.551
_refine_diff_density_rms 0.123
_refine_ls_extinction_method none
_refine_ls_goodness_of_fit_ref 1.004
_refine_ls_hydrogen_treatment mixed
_refine_ls_matrix_type full
_refine_ls_number_parameters 315
_refine_ls_number_reflns 6381
_refine_ls_number_restraints 0
_refine_ls_restrained_S_all 1.004
_refine_ls_R_factor_all 0.1245
_refine_ls_R_factor_gt 0.0654
_refine_ls_shift/su_max 0.127
_refine_ls_shift/su_mean 0.003
_refine_ls_structure_factor_coef Fsqd
_refine_ls_weighting_details 'calc w=1/[\s^2^(Fo^2^)+(0.0710P)^2^+0.0000P] where P=(Fo^2^+2Fc^2^)/3'
_refine_ls_weighting_scheme calc
_refine_ls_wR_factor_gt 0.1891
_refine_ls_wR_factor_ref 0.2003
_reflns_number_gt 2913
_reflns_number_total 6381
_reflns_threshold_expression >2sigma(I)
_cod_data_source_file ICA-2013-403-43-52-1.cif
_cod_data_source_block 1
_cod_original_sg_symbol_H-M Pbcm
_cod_database_code 1517576

loop_
_symmetry_equiv_pos_as_xyz
'x, y, z'
'-x, -y, z+1/2'
'x, -y+1/2, -z'
'-x, y+1/2, -z+1/2'
'-x, -y, -z'
'x, y, -z-1/2'
'-x, y-1/2, z'
'x, -y-1/2, z-1/2'

loop_
_atom_site_label
_atom_site_type_symbol
_atom_site_fract_x
_atom_site_fract_y
_atom_site_fract_z
_atom_site_U_iso_or_equiv
_atom_site_adp_type
_atom_site_occupancy
_atom_site_symmetry_multiplicity
_atom_site_calc_flag
_atom_site_refinement_flags
Co1 Co 0.90863(12) 0.77176(3) 0.2500 0.0338(3) Uani 1 2 d S
Co2 Co 1.25309(12) 0.83194(3) 0.2500 0.0351(3) Uani 1 2 d S
O1 O 0.5564(6) 1.05823(14) -0.15624(18) 0.0646(14) Uani 1 1 d .
O2 O 0.5894(6) 1.11695(14) -0.10118(17) 0.0587(12) Uani 1 1 d .
H2 H 0.5747 1.1218 -0.0682 0.088 Uiso 1 1 calc R
O3 O 0.6121(6) 1.13152(14) -0.0046(2) 0.0728(15) Uani 1 1 d .
H3 H 0.6861 1.1481 -0.0007 0.109 Uiso 1 1 calc R
O4 O 0.6280(5) 1.09202(14) 0.07359(18) 0.0519(12) Uani 1 1 d .
O5 O 1.1180(5) 0.85556(14) 0.18830(17) 0.0537(12) Uani 1 1 d .
O6 O 0.9021(5) 0.81775(15) 0.18747(18) 0.0613(13) Uani 1 1 d .
O7 O 0.8864(5) 0.77927(14) -0.19146(18) 0.0592(13) Uani 1 1 d .
O8 O 1.1221(5) 0.79604(15) -0.16952(19) 0.0637(14) Uani 1 1 d .
O9 O 0.6627(7) 0.7745(3) 0.2500 0.081(2) Uani 1 2 d S
H9 H 0.6298 0.7574 0.2260 0.122 Uiso 0.50 1 calc PR
O10 O 1.1613(6) 0.76466(16) 0.2500 0.0365(13) Uani 1 2 d S
O11 O 1.3604(9) 0.8962(2) 0.2500 0.072(2) Uani 1 2 d S
H11 H 1.3693 0.9053 0.2181 0.108 Uiso 0.50 1 calc PR
O12 O 1.4046(5) 0.81305(15) 0.18464(18) 0.0637(13) Uani 1 1 d .
H12 H 1.4090 0.8339 0.1620 0.096 Uiso 1 1 calc R
C1 C 0.9911(8) 0.8482(2) 0.1700(2) 0.0450(16) Uani 1 1 d .
C2 C 0.9337(6) 0.87848(18) 0.1248(2) 0.0347(14) Uani 1 1 d .
C3 C 0.8124(7) 0.86583(19) 0.0920(2) 0.0466(16) Uani 1 1 d .
H3A H 0.7638 0.8380 0.0980 0.056 Uiso 1 1 calc R
C4 C 0.7642(7) 0.8947(2) 0.0506(2) 0.0439(15) Uani 1 1 d .
H4 H 0.6876 0.8850 0.0271 0.053 Uiso 1 1 calc R
C5 C 0.8273(6) 0.93817(17) 0.0429(2) 0.0330(13) Uani 1 1 d .
C6 C 0.9488(7) 0.94989(19) 0.0759(2) 0.0415(15) Uani 1 1 d .
H6 H 0.9951 0.9783 0.0713 0.050 Uiso 1 1 calc R
C7 C 1.0018(6) 0.92009(19) 0.1153(2) 0.0417(15) Uani 1 1 d .
H7 H 1.0858 0.9283 0.1361 0.050 Uiso 1 1 calc R
C8 C 0.7650(6) 0.97173(17) 0.0030(2) 0.0311(13) Uani 1 1 d .
C9 C 0.7515(6) 0.96385(16) -0.0535(2) 0.0300(12) Uani 1 1 d .
C10 C 0.6865(6) 0.99769(17) -0.0861(2) 0.0334(13) Uani 1 1 d .
H10 H 0.6705 0.9914 -0.1233 0.040 Uiso 1 1 calc R
C11 C 0.6439(6) 1.04049(18) -0.0659(2) 0.0338(13) Uani 1 1 d .
C12 C 0.6628(6) 1.04912(17) -0.0089(2) 0.0321(13) Uani 1 1 d .
C13 C 0.7195(6) 1.01406(18) 0.0232(2) 0.0329(13) Uani 1 1 d .
H13 H 0.7279 1.0192 0.0610 0.040 Uiso 1 1 calc R
C14 C 0.5903(7) 1.0732(2) -0.1102(3) 0.0459(16) Uani 1 1 d .
C15 C 0.6321(7) 1.0930(2) 0.0230(3) 0.0480(17) Uani 1 1 d .
C16 C 0.7235(7) 0.8991(2) -0.1213(2) 0.0450(16) Uani 1 1 d .
H16 H 0.6269 0.9094 -0.1297 0.054 Uiso 1 1 calc R
C17 C 0.7829(7) 0.8610(2) -0.1484(2) 0.0495(17) Uani 1 1 d .
H17 H 0.7246 0.8460 -0.1748 0.059 Uiso 1 1 calc R
C18 C 0.9245(6) 0.84482(19) -0.1372(2) 0.0410(15) Uani 1 1 d .
C19 C 0.9826(7) 0.8041(2) -0.1690(3) 0.0454(16) Uani 1 1 d .
C20 C 1.0111(7) 0.8683(2) -0.0982(2) 0.0480(17) Uani 1 1 d .
H20 H 1.1089 0.8585 -0.0911 0.058 Uiso 1 1 calc R
C21 C 0.9548(6) 0.90558(19) -0.0701(2) 0.0444(15) Uani 1 1 d .
H21 H 1.0136 0.9200 -0.0434 0.053 Uiso 1 1 calc R
C22 C 0.8109(6) 0.92194(18) -0.0812(2) 0.0341(13) Uani 1 1 d .

loop_
_atom_site_aniso_label
_atom_site_aniso_U_11
_atom_site_aniso_U_22
_atom_site_aniso_U_33
_atom_site_aniso_U_23
_atom_site_aniso_U_13
_atom_site_aniso_U_12
Co1 0.0364(6) 0.0245(6) 0.0405(6) 0.000 0.000 0.0003(5)
Co2 0.0363(6) 0.0323(6) 0.0365(6) 0.000 0.000 0.0003(5)
O1 0.090(4) 0.055(3) 0.049(3) 0.010(2) -0.017(3) 0.004(3)
O2 0.077(3) 0.039(3) 0.060(3) 0.012(2) 0.010(3) 0.011(2)
O3 0.109(5) 0.031(3) 0.077(3) -0.011(3) -0.016(3) 0.011(2)
O4 0.059(3) 0.048(3) 0.049(3) -0.014(2) -0.003(2) 0.010(2)
O5 0.047(3) 0.058(3) 0.056(3) 0.022(2) -0.016(2) -0.002(2)
O6 0.064(3) 0.056(3) 0.064(3) 0.026(2) -0.014(3) -0.003(2)
O7 0.046(3) 0.050(3) 0.081(3) -0.040(3) 0.001(2) 0.005(2)
O8 0.044(3) 0.056(3) 0.091(4) -0.036(3) -0.007(3) 0.006(2)
O9 0.041(4) 0.082(6) 0.121(7) 0.000 0.000 0.005(4)
O10 0.034(3) 0.027(3) 0.049(3) 0.000 0.000 -0.005(2)
O11 0.108(6) 0.069(5) 0.038(3) 0.000 0.000 -0.045(4)
O12 0.076(3) 0.059(3) 0.057(3) 0.014(2) 0.019(3) 0.015(3)
C1 0.048(4) 0.044(4) 0.043(4) 0.003(3) 0.006(3) 0.002(3)
C2 0.038(4) 0.030(3) 0.036(3) 0.011(3) 0.000(3) 0.007(3)
C3 0.058(4) 0.031(3) 0.051(4) 0.005(3) -0.017(3) -0.004(3)
C4 0.044(4) 0.047(4) 0.041(3) 0.004(3) -0.018(3) -0.003(3)
C5 0.038(3) 0.029(3) 0.032(3) 0.001(2) 0.001(3) 0.002(3)
C6 0.047(4) 0.029(3) 0.048(4) 0.003(3) -0.002(3) -0.008(3)
C7 0.029(3) 0.042(4) 0.054(4) 0.000(3) -0.008(3) -0.003(3)
C8 0.034(3) 0.026(3) 0.033(3) 0.002(2) -0.007(3) -0.002(2)
C9 0.026(3) 0.022(3) 0.041(3) -0.004(2) 0.003(3) 0.000(2)
C10 0.037(3) 0.032(3) 0.031(3) -0.006(3) -0.001(3) -0.002(3)
C11 0.032(3) 0.031(3) 0.039(3) 0.005(3) 0.001(3) 0.002(2)
C12 0.032(3) 0.026(3) 0.038(3) -0.001(3) 0.003(3) 0.003(2)
C13 0.033(3) 0.040(3) 0.026(3) -0.003(3) -0.003(3) -0.003(3)
C14 0.046(4) 0.037(4) 0.055(4) 0.006(3) 0.009(4) 0.008(3)
C15 0.047(4) 0.044(4) 0.052(4) -0.012(3) -0.007(3) 0.009(3)
C16 0.036(4) 0.052(4) 0.048(4) -0.016(3) -0.009(3) 0.007(3)
C17 0.059(5) 0.045(4) 0.045(4) -0.016(3) -0.015(3) 0.001(3)
C18 0.032(3) 0.035(3) 0.056(4) -0.010(3) 0.001(3) 0.004(3)
C19 0.039(4) 0.043(4) 0.053(4) -0.011(3) 0.003(3) 0.007(3)
C20 0.038(4) 0.045(4) 0.061(4) -0.019(3) -0.005(3) 0.011(3)
C21 0.039(4) 0.045(4) 0.049(4) -0.015(3) -0.013(3) 0.010(3)
C22 0.034(3) 0.032(3) 0.037(3) 0.003(3) 0.005(3) -0.001(3)

loop_
_atom_type_symbol
_atom_type_description
_atom_type_scat_dispersion_real
_atom_type_scat_dispersion_imag
_atom_type_scat_source
C C 0.0033 0.0016 'International Tables Vol C Tables 4.2.6.8 and 6.1.1.4'
H H 0.0000 0.0000 'International Tables Vol C Tables 4.2.6.8 and 6.1.1.4'
Co Co 0.3494 0.9721 'International Tables Vol C Tables 4.2.6.8 and 6.1.1.4'
N N 0.0061 0.0033 'International Tables Vol C Tables 4.2.6.8 and 6.1.1.4'
O O 0.0106 0.0060 'International Tables Vol C Tables 4.2.6.8 and 6.1.1.4'

loop_
_geom_angle_atom_site_label_1
_geom_angle_atom_site_label_2
_geom_angle_atom_site_label_3
_geom_angle
_geom_angle_site_symmetry_1
_geom_angle_site_symmetry_3
O6 Co1 O6 96.9(3) . 6_556
O6 Co1 O7 87.73(18) . 3_565
O6 Co1 O7 171.36(18) 6_556 3_565
O6 Co1 O7 171.36(18) . 8_576
O6 Co1 O7 87.73(18) 6_556 8_576
O7 Co1 O7 86.8(3) 3_565 8_576
O6 Co1 O9 86.97(19) . .
O6 Co1 O9 86.97(19) 6_556 .
O7 Co1 O9 86.01(19) 3_565 .
O7 Co1 O9 86.01(19) 8_576 .
O6 Co1 O10 95.14(16) . .
O6 Co1 O10 95.14(16) 6_556 .
O7 Co1 O10 91.67(15) 3_565 .
O7 Co1 O10 91.67(15) 8_576 .
O9 Co1 O10 176.8(2) . .
O5 Co2 O5 94.4(2) . 6_556
O5 Co2 O11 88.1(2) . .
O5 Co2 O11 88.1(2) 6_556 .
O5 Co2 O10 94.93(16) . .
O5 Co2 O10 94.93(16) 6_556 .
O11 Co2 O10 175.6(3) . .
O5 Co2 O12 85.11(17) . .
O5 Co2 O12 174.85(18) 6_556 .
O11 Co2 O12 86.8(2) . .
O10 Co2 O12 90.22(16) . .
O5 Co2 O12 174.85(18) . 6_556
O5 Co2 O12 85.11(17) 6_556 6_556
O11 Co2 O12 86.8(2) . 6_556
O10 Co2 O12 90.22(16) . 6_556
O12 Co2 O12 94.9(3) . 6_556
C14 O2 H2 109.5 . .
C15 O3 H3 109.5 . .
C1 O5 Co2 138.2(4) . .
C1 O6 Co1 134.4(4) . .
C19 O7 Co1 130.8(4) . 3_565
Co1 O9 H9 109.5 . .
Co2 O10 Co1 107.3(2) . .
Co2 O11 H11 109.5 . .
Co2 O12 H12 109.5 . .
O5 C1 O6 125.1(6) . .
O5 C1 C2 118.2(6) . .
O6 C1 C2 116.6(6) . .
C7 C2 C3 118.7(5) . .
C7 C2 C1 119.6(5) . .
C3 C2 C1 121.8(5) . .
C4 C3 C2 119.7(5) . .
C4 C3 H3A 120.1 . .
C2 C3 H3A 120.1 . .
C3 C4 C5 121.7(5) . .
C3 C4 H4 119.1 . .
C5 C4 H4 119.1 . .
C6 C5 C4 117.3(5) . .
C6 C5 C8 120.3(5) . .
C4 C5 C8 122.4(5) . .
C7 C6 C5 120.8(5) . .
C7 C6 H6 119.6 . .
C5 C6 H6 119.6 . .
C6 C7 C2 121.6(5) . .
C6 C7 H7 119.2 . .
C2 C7 H7 119.2 . .
C13 C8 C9 117.9(5) . .
C13 C8 C5 117.7(5) . .
C9 C8 C5 124.3(5) . .
C10 C9 C8 118.5(5) . .
C10 C9 C22 118.2(5) . .
C8 C9 C22 123.2(5) . .
C11 C10 C9 123.3(5) . .
C11 C10 H10 118.3 . .
C9 C10 H10 118.3 . .
C10 C11 C12 118.1(5) . .
C10 C11 C14 113.6(5) . .
C12 C11 C14 128.2(5) . .
C13 C12 C11 117.5(5) . .
C13 C12 C15 113.7(5) . .
C11 C12 C15 128.7(5) . .
C12 C13 C8 124.4(5) . .
C12 C13 H13 117.8 . .
C8 C13 H13 117.8 . .
O1 C14 O2 119.9(6) . .
O1 C14 C11 119.7(5) . .
O2 C14 C11 120.2(6) . .
O4 C15 O3 121.5(6) . .
O4 C15 C12 119.6(6) . .
O3 C15 C12 118.9(6) . .
C17 C16 C22 119.4(5) . .
C17 C16 H16 120.3 . .
C22 C16 H16 120.3 . .
C18 C17 C16 121.9(5) . .
C18 C17 H17 119.1 . .
C16 C17 H17 119.1 . .
C17 C18 C20 118.1(5) . .
C17 C18 C19 119.0(5) . .
C20 C18 C19 122.9(5) . .
O7 C19 O8 124.1(5) . .
O7 C19 C18 116.5(5) . .
O8 C19 C18 119.3(6) . .
C21 C20 C18 121.4(5) . .
C21 C20 H20 119.3 . .
C18 C20 H20 119.3 . .
C20 C21 C22 120.6(5) . .
C20 C21 H21 119.7 . .
C22 C21 H21 119.7 . .
C21 C22 C16 118.5(5) . .
C21 C22 C9 121.3(5) . .
C16 C22 C9 120.1(5) . .

loop_
_geom_bond_atom_site_label_1
_geom_bond_atom_site_label_2
_geom_bond_distance
_geom_bond_site_symmetry_2
Co1 O6 2.022(4) .
Co1 O6 2.022(4) 6_556
Co1 O7 2.063(4) 3_565
Co1 O7 2.063(4) 8_576
Co1 O9 2.184(6) .
Co1 O10 2.251(5) .
Co2 O5 2.035(4) .
Co2 O5 2.035(4) 6_556
Co2 O11 2.099(6) .
Co2 O10 2.122(5) .
Co2 O12 2.147(4) .
Co2 O12 2.147(4) 6_556
O1 C14 1.234(7) .
O2 C14 1.294(7) .
O2 H2 0.8200 .
O3 C15 1.317(7) .
O3 H3 0.8200 .
O4 C15 1.225(7) .
O5 C1 1.229(7) .
O6 C1 1.261(7) .
O7 C19 1.245(7) .
O7 Co1 2.063(4) 3_565
O8 C19 1.260(7) .
O9 H9 0.8201 .
O11 H11 0.8200 .
O12 H12 0.8200 .
C1 C2 1.494(8) .
C2 C7 1.373(7) .
C2 C3 1.388(7) .
C3 C4 1.377(7) .
C3 H3A 0.9300 .
C4 C5 1.396(7) .
C4 H4 0.9300 .
C5 C6 1.385(7) .
C5 C8 1.481(7) .
C6 C7 1.373(7) .
C6 H6 0.9300 .
C7 H7 0.9300 .
C8 C13 1.386(7) .
C8 C9 1.392(7) .
C9 C10 1.388(7) .
C9 C22 1.488(7) .
C10 C11 1.391(7) .
C10 H10 0.9300 .
C11 C12 1.413(7) .
C11 C14 1.510(8) .
C12 C13 1.378(7) .
C12 C15 1.518(7) .
C13 H13 0.9300 .
C16 C17 1.393(7) .
C16 C22 1.409(7) .
C16 H16 0.9300 .
C17 C18 1.368(8) .
C17 H17 0.9300 .
C18 C20 1.396(7) .
C18 C19 1.505(7) .
C20 C21 1.375(7) .
C20 H20 0.9300 .
C21 C22 1.389(7) .
C21 H21 0.9300 .
